data_7717271
loop_
_publ_author_name
'Kracht, Felix'
'Stuhl, Christoph'
'Maichle-M&#xf6;ssmer, C&#xe4;cilia'
'Anwander, Reiner'

_publ_section_title
;
 Reactivity of Mg(AlMe<sub>4</sub>)<sub>2</sub> towards neutral
 tris(pyrazolyl)alkanes.
;
_journal_issue 48
_journal_name_full 'Dalton transactions (Cambridge, England : 2003)'
_journal_page_first 19280
_journal_page_last 19291
_journal_paper_doi 10.1039/d4dt02722a
_journal_volume 53
_journal_year 2024
_chemical_formula_sum 'C50 H88 Al2 Mg N12 O2'
_chemical_formula_weight 967.59
_chemical_properties_physical Air-sensitive,Moisture-sensitive
_space_group_crystal_system triclinic
_space_group_IT_number 2
_space_group_name_Hall '-P 1'
_space_group_name_H-M_alt 'P -1'
_atom_sites_solution_hydrogens geom
_audit_creation_method SHELXL-2014/7
_audit_update_record
;
2024-09-24 deposited with the CCDC.	2024-10-21 downloaded from the CCDC.
;
_cell_angle_alpha 111.897(2)
_cell_angle_beta 103.651(2)
_cell_angle_gamma 97.092(2)
_cell_formula_units_Z 1
_cell_length_a 9.7777(12)
_cell_length_b 12.1692(14)
_cell_length_c 13.3741(16)
_cell_measurement_reflns_used 115
_cell_measurement_temperature 100(2)
_cell_measurement_theta_max 26.745
_cell_measurement_theta_min 3.886
_cell_volume 1394.8(3)
_computing_cell_refinement 'SAINT V8.37A (Bruker AXS Inc., 2015)'
_computing_data_collection 'Bruker Apex3'
_computing_data_reduction 'SAINT V8.37A (Bruker AXS Inc., 2015)'
_computing_molecular_graphics 'Bruker SHELXTL'
_computing_publication_material 'Bruker SHELXTL'
_computing_structure_refinement 'SHELXL-2014/7 (Sheldrick, 2014)'
_computing_structure_solution 'XT, VERSION 2014/5'
_diffrn_ambient_temperature 100(2)
_diffrn_measured_fraction_theta_full 0.999
_diffrn_measured_fraction_theta_max 0.992
_diffrn_measurement_device_type 'Smart Apex III Duo'
_diffrn_measurement_method omega/phi-scans
_diffrn_radiation_type MoK\a
_diffrn_radiation_wavelength 0.71073
_diffrn_reflns_av_R_equivalents 0.0370
_diffrn_reflns_av_unetI/netI 0.0315
_diffrn_reflns_Laue_measured_fraction_full 0.999
_diffrn_reflns_Laue_measured_fraction_max 0.992
_diffrn_reflns_limit_h_max 13
_diffrn_reflns_limit_h_min -13
_diffrn_reflns_limit_k_max 16
_diffrn_reflns_limit_k_min -16
_diffrn_reflns_limit_l_max 18
_diffrn_reflns_limit_l_min -18
_diffrn_reflns_number 34685
_diffrn_reflns_point_group_measured_fraction_full 0.999
_diffrn_reflns_point_group_measured_fraction_max 0.992
_diffrn_reflns_theta_full 25.242
_diffrn_reflns_theta_max 29.026
_diffrn_reflns_theta_min 2.205
_diffrn_source Imus-tube
_exptl_absorpt_coefficient_mu 0.111
_exptl_absorpt_correction_T_max 0.7458
_exptl_absorpt_correction_T_min 0.6691
_exptl_absorpt_correction_type multi-scan
_exptl_absorpt_process_details SADABS
_exptl_crystal_colour colorless
_exptl_crystal_density_diffrn 1.152
_exptl_crystal_description rod
_exptl_crystal_F_000 526
_exptl_crystal_size_max 0.348
_exptl_crystal_size_mid 0.153
_exptl_crystal_size_min 0.110
_refine_diff_density_max 0.339
_refine_diff_density_min -0.221
_refine_diff_density_rms 0.046
_refine_ls_extinction_method none
_refine_ls_goodness_of_fit_ref 1.060
_refine_ls_hydrogen_treatment constr
_refine_ls_matrix_type full
_refine_ls_number_parameters 340
_refine_ls_number_reflns 7374
_refine_ls_number_restraints 30
_refine_ls_restrained_S_all 1.065
_refine_ls_R_factor_all 0.0540
_refine_ls_R_factor_gt 0.0406
_refine_ls_shift/su_max 0.001
_refine_ls_shift/su_mean 0.000
_refine_ls_structure_factor_coef Fsqd
_refine_ls_weighting_details 'w=1/[\s^2^(Fo^2^)+(0.0440P)^2^+0.4351P] where P=(Fo^2^+2Fc^2^)/3'
_refine_ls_weighting_scheme calc
_refine_ls_wR_factor_gt 0.0961
_refine_ls_wR_factor_ref 0.1045
_reflns_Friedel_coverage 0.000
_reflns_number_gt 5880
_reflns_number_total 7374
_reflns_threshold_expression 'I > 2\s(I)'
_cod_data_source_file d4dt02722a2.cif
_cod_data_source_block 5a_mo_fk17_0m_a
_cod_depositor_comments 'Adding full bibliography for 7717265--7717276.cif.'
_cod_database_code 7717271
_shelx_shelxl_version_number 2014/7
_shelx_space_group_comment
;
The symmetry employed for this shelxl refinement is uniquely defined
by the following loop, which should always be used as a source of
symmetry information in preference to the above space-group names.
They are only intended as comments.
;
_shelx_estimated_absorpt_t_min 0.962
_shelx_estimated_absorpt_t_max 0.988

loop_
_space_group_symop_operation_xyz
'x, y, z'
'-x, -y, -z'

loop_
_atom_site_label
_atom_site_type_symbol
_atom_site_fract_x
_atom_site_fract_y
_atom_site_fract_z
_atom_site_U_iso_or_equiv
_atom_site_adp_type
_atom_site_occupancy
_atom_site_site_symmetry_order
_atom_site_calc_flag
_atom_site_refinement_flags_posn
_atom_site_refinement_flags_adp
_atom_site_refinement_flags_occupancy
_atom_site_disorder_assembly
_atom_site_disorder_group
Al1 Al 0.79107(4) 0.76159(4) 0.67821(3) 0.02349(10) Uani 1 1 d . . . . .
Mg1 Mg 0.5000 0.5000 0.0000 0.01397(12) Uani 1 2 d S . P . .
O1 O 1.17270(11) 0.75978(9) 0.44903(8) 0.0329(2) Uani 1 1 d . . . . .
N1 N 0.58530(10) 0.55973(9) 0.25209(8) 0.0171(2) Uani 1 1 d . . . . .
N2 N 0.46522(10) 0.51839(9) 0.15902(8) 0.01546(19) Uani 1 1 d . . . . .
N3 N 0.76626(10) 0.66033(9) 0.20152(8) 0.0163(2) Uani 1 1 d . . . . .
N4 N 0.67679(10) 0.65880(9) 0.10484(8) 0.01583(19) Uani 1 1 d . . . . .
N5 N 0.73501(10) 0.44679(9) 0.15637(8) 0.0169(2) Uani 1 1 d . . . . .
N6 N 0.65739(10) 0.40424(9) 0.04428(8) 0.0163(2) Uani 1 1 d . . . . .
C1 C 0.35259(12) 0.52656(11) 0.20011(10) 0.0164(2) Uani 1 1 d . . . . .
C2 C 0.40068(13) 0.57604(12) 0.31878(10) 0.0220(3) Uani 1 1 d . . . . .
H2 H 0.3427 0.5927 0.3681 0.026 Uiso 1 1 calc R U . . .
C3 C 0.54819(13) 0.59531(12) 0.34898(10) 0.0223(3) Uani 1 1 d . . . . .
H3 H 0.6127 0.6276 0.4239 0.027 Uiso 1 1 calc R U . . .
C4 C 0.19913(12) 0.48082(11) 0.12373(10) 0.0192(2) Uani 1 1 d . . . . .
H4A H 0.1571 0.4026 0.1238 0.023 Uiso 1 1 calc R U . . .
H4B H 0.1991 0.4647 0.0455 0.023 Uiso 1 1 calc R U . . .
C5 C 0.10306(13) 0.56909(12) 0.15767(11) 0.0233(3) Uani 1 1 d . . . . .
H5A H 0.1337 0.6414 0.1452 0.035 Uiso 1 1 calc R U . . .
H5B H 0.1116 0.5934 0.2379 0.035 Uiso 1 1 calc R U . . .
H5C H 0.0021 0.5291 0.1117 0.035 Uiso 1 1 calc R U . . .
C6 C 0.73725(12) 0.75773(11) 0.09512(10) 0.0177(2) Uani 1 1 d . . . . .
C7 C 0.86460(13) 0.82272(12) 0.18589(11) 0.0222(3) Uani 1 1 d . . . . .
H7 H 0.9274 0.8961 0.1990 0.027 Uiso 1 1 calc R U . . .
C8 C 0.87979(12) 0.75892(11) 0.25160(11) 0.0208(2) Uani 1 1 d . . . . .
H8 H 0.9556 0.7797 0.3195 0.025 Uiso 1 1 calc R U . . .
C9 C 0.67238(13) 0.78457(11) -0.00428(11) 0.0209(2) Uani 1 1 d . . . . .
H9A H 0.5740 0.7312 -0.0454 0.025 Uiso 1 1 calc R U . . .
H9B H 0.7314 0.7641 -0.0565 0.025 Uiso 1 1 calc R U . . .
C10 C 0.66242(17) 0.91637(13) 0.02728(13) 0.0323(3) Uani 1 1 d . . . . .
H10A H 0.6188 0.9269 -0.0415 0.048 Uiso 1 1 calc R U . . .
H10B H 0.7597 0.9700 0.0659 0.048 Uiso 1 1 calc R U . . .
H10C H 0.6024 0.9371 0.0777 0.048 Uiso 1 1 calc R U . . .
C11 C 0.68508(12) 0.29542(11) -0.00685(11) 0.0186(2) Uani 1 1 d . . . . .
C12 C 0.78005(14) 0.26822(12) 0.07242(12) 0.0256(3) Uani 1 1 d . . . . .
H12 H 0.8166 0.1969 0.0581 0.031 Uiso 1 1 calc R U . . .
C13 C 0.80918(14) 0.36527(12) 0.17441(11) 0.0243(3) Uani 1 1 d . . . . .
H13 H 0.8702 0.3741 0.2450 0.029 Uiso 1 1 calc R U . . .
C14 C 0.61744(13) 0.21769(11) -0.13113(11) 0.0212(2) Uani 1 1 d . . . . .
H14A H 0.6242 0.2691 -0.1731 0.025 Uiso 1 1 calc R U . . .
H14B H 0.5135 0.1842 -0.1460 0.025 Uiso 1 1 calc R U . . .
C15 C 0.68920(16) 0.11267(12) -0.17533(12) 0.0289(3) Uani 1 1 d . . . . .
H15A H 0.6431 0.0665 -0.2571 0.043 Uiso 1 1 calc R U . . .
H15B H 0.6783 0.0589 -0.1370 0.043 Uiso 1 1 calc R U . . .
H15C H 0.7923 0.1452 -0.1603 0.043 Uiso 1 1 calc R U . . .
C16 C 0.80999(17) 0.86181(13) 0.58890(13) 0.0330(3) Uani 1 1 d . . . . .
H16A H 0.9023 0.8616 0.5722 0.049 Uiso 1 1 calc R U . . .
H16B H 0.8067 0.9457 0.6333 0.049 Uiso 1 1 calc R U . . .
H16C H 0.7301 0.8267 0.5178 0.049 Uiso 1 1 calc R U . . .
C17 C 0.58609(15) 0.72833(14) 0.68156(13) 0.0311(3) Uani 1 1 d . . . . .
H17A H 0.5217 0.6777 0.6046 0.047 Uiso 1 1 calc R U . . .
H17B H 0.5574 0.8056 0.7116 0.047 Uiso 1 1 calc R U . . .
H17C H 0.5792 0.6855 0.7301 0.047 Uiso 1 1 calc R U . . .
C18 C 0.93028(15) 0.86266(13) 0.83308(12) 0.0315(3) Uani 1 1 d . . . . .
H18A H 1.0277 0.8820 0.8273 0.047 Uiso 1 1 calc R U . . .
H18B H 0.9309 0.8171 0.8800 0.047 Uiso 1 1 calc R U . . .
H18C H 0.9005 0.9384 0.8677 0.047 Uiso 1 1 calc R U . . .
C19 C 0.84756(14) 0.60099(12) 0.61447(11) 0.0228(3) Uani 1 1 d . . . . .
H19A H 0.7680 0.5426 0.5484 0.034 Uiso 1 1 calc R U . . .
H19B H 0.8676 0.5690 0.6723 0.034 Uiso 1 1 calc R U . . .
H19C H 0.9344 0.6135 0.5918 0.034 Uiso 1 1 calc R U . . .
C01 C 0.73128(12) 0.56513(11) 0.23991(10) 0.0169(2) Uani 1 1 d . . . . .
C02 C 0.84029(13) 0.59359(13) 0.35306(10) 0.0223(3) Uani 1 1 d . . . . .
H02A H 0.8142 0.5312 0.3795 0.033 Uiso 1 1 calc R U . . .
H02B H 0.8400 0.6736 0.4084 0.033 Uiso 1 1 calc R U . . .
H02C H 0.9371 0.5943 0.3444 0.033 Uiso 1 1 calc R U . . .
C22 C 1.19849(16) 0.77293(15) 0.56293(13) 0.0356(3) Uani 1 1 d . U . . .
H22A H 1.2565 0.7166 0.5784 0.043 Uiso 0.681(5) 1 calc R U P A 1
H22B H 1.1068 0.7593 0.5806 0.043 Uiso 0.681(5) 1 calc R U P A 1
H22C H 1.1054 0.7389 0.5696 0.043 Uiso 0.319(5) 1 calc R U P A 2
H22D H 1.2649 0.7207 0.5749 0.043 Uiso 0.319(5) 1 calc R U P A 2
C23 C 1.2860(4) 0.9099(3) 0.6308(3) 0.0421(7) Uani 0.681(5) 1 d . U P A 1
H23A H 1.2203 0.9661 0.6410 0.050 Uiso 0.681(5) 1 calc R U P A 1
H23B H 1.3503 0.9240 0.7059 0.050 Uiso 0.681(5) 1 calc R U P A 1
C24 C 1.3729(2) 0.9252(2) 0.5544(2) 0.0353(7) Uani 0.681(5) 1 d . U P A 1
H24A H 1.3991 1.0115 0.5667 0.042 Uiso 0.681(5) 1 calc R U P A 1
H24B H 1.4622 0.8951 0.5670 0.042 Uiso 0.681(5) 1 calc R U P A 1
C25 C 1.2682(4) 0.8471(3) 0.4366(3) 0.0328(7) Uani 0.681(5) 1 d . U P A 1
H25A H 1.2143 0.8976 0.4067 0.039 Uiso 0.681(5) 1 calc R U P A 1
H25B H 1.3210 0.8067 0.3840 0.039 Uiso 0.681(5) 1 calc R U P A 1
C23A C 1.2553(8) 0.8879(6) 0.6520(6) 0.0380(13) Uani 0.319(5) 1 d . U P A 2
H23C H 1.3457 0.8908 0.7063 0.046 Uiso 0.319(5) 1 calc R U P A 2
H23D H 1.1847 0.9147 0.6927 0.046 Uiso 0.319(5) 1 calc R U P A 2
C24A C 1.2835(8) 0.9624(6) 0.5872(5) 0.0549(19) Uani 0.319(5) 1 d . U P A 2
H24C H 1.2044 1.0040 0.5746 0.066 Uiso 0.319(5) 1 calc R U P A 2
H24D H 1.3762 1.0244 0.6285 0.066 Uiso 0.319(5) 1 calc R U P A 2
C25A C 1.2896(10) 0.8717(8) 0.4776(6) 0.0378(17) Uani 0.319(5) 1 d . U P A 2
H25C H 1.3860 0.8525 0.4857 0.045 Uiso 0.319(5) 1 calc R U P A 2
H25D H 1.2687 0.9025 0.4181 0.045 Uiso 0.319(5) 1 calc R U P A 2

loop_
_atom_site_aniso_label
_atom_site_aniso_U_11
_atom_site_aniso_U_22
_atom_site_aniso_U_33
_atom_site_aniso_U_23
_atom_site_aniso_U_13
_atom_site_aniso_U_12
Al1 0.02227(19) 0.0241(2) 0.0224(2) 0.00915(17) 0.00372(15) 0.00736(15)
Mg1 0.0129(2) 0.0163(3) 0.0127(3) 0.0062(2) 0.0032(2) 0.0043(2)
O1 0.0313(5) 0.0328(6) 0.0280(5) 0.0114(5) 0.0046(4) -0.0023(4)
N1 0.0132(4) 0.0245(5) 0.0135(5) 0.0082(4) 0.0034(4) 0.0044(4)
N2 0.0130(4) 0.0187(5) 0.0138(5) 0.0068(4) 0.0025(4) 0.0037(4)
N3 0.0136(4) 0.0200(5) 0.0133(5) 0.0059(4) 0.0025(4) 0.0034(4)
N4 0.0150(4) 0.0189(5) 0.0130(5) 0.0065(4) 0.0035(4) 0.0042(4)
N5 0.0148(4) 0.0215(5) 0.0155(5) 0.0092(4) 0.0031(4) 0.0060(4)
N6 0.0157(4) 0.0196(5) 0.0139(5) 0.0074(4) 0.0039(4) 0.0050(4)
C1 0.0161(5) 0.0174(6) 0.0174(6) 0.0082(5) 0.0062(4) 0.0048(4)
C2 0.0185(5) 0.0313(7) 0.0167(6) 0.0093(5) 0.0079(5) 0.0050(5)
C3 0.0191(6) 0.0329(7) 0.0136(6) 0.0093(5) 0.0046(5) 0.0037(5)
C4 0.0140(5) 0.0239(6) 0.0189(6) 0.0078(5) 0.0052(4) 0.0043(4)
C5 0.0177(5) 0.0288(7) 0.0251(6) 0.0114(6) 0.0078(5) 0.0085(5)
C6 0.0174(5) 0.0167(6) 0.0196(6) 0.0065(5) 0.0080(4) 0.0051(4)
C7 0.0171(5) 0.0185(6) 0.0267(7) 0.0065(5) 0.0050(5) 0.0018(5)
C8 0.0148(5) 0.0211(6) 0.0197(6) 0.0036(5) 0.0020(4) 0.0027(5)
C9 0.0232(6) 0.0203(6) 0.0213(6) 0.0101(5) 0.0086(5) 0.0046(5)
C10 0.0402(8) 0.0221(7) 0.0337(8) 0.0148(6) 0.0050(6) 0.0064(6)
C11 0.0170(5) 0.0190(6) 0.0227(6) 0.0101(5) 0.0078(5) 0.0060(4)
C12 0.0254(6) 0.0228(7) 0.0301(7) 0.0131(6) 0.0049(5) 0.0114(5)
C13 0.0218(6) 0.0272(7) 0.0263(7) 0.0154(6) 0.0024(5) 0.0097(5)
C14 0.0218(6) 0.0193(6) 0.0224(6) 0.0068(5) 0.0085(5) 0.0071(5)
C15 0.0379(7) 0.0223(7) 0.0302(7) 0.0094(6) 0.0160(6) 0.0142(6)
C16 0.0416(8) 0.0257(7) 0.0342(8) 0.0135(6) 0.0120(6) 0.0129(6)
C17 0.0258(7) 0.0342(8) 0.0296(7) 0.0098(6) 0.0056(6) 0.0110(6)
C18 0.0269(7) 0.0299(7) 0.0308(7) 0.0090(6) 0.0020(6) 0.0081(6)
C19 0.0225(6) 0.0262(7) 0.0225(6) 0.0132(5) 0.0064(5) 0.0064(5)
C01 0.0138(5) 0.0222(6) 0.0147(5) 0.0079(5) 0.0038(4) 0.0044(4)
C02 0.0163(5) 0.0337(7) 0.0152(6) 0.0106(5) 0.0015(4) 0.0056(5)
C22 0.0265(7) 0.0475(9) 0.0288(7) 0.0134(6) 0.0065(6) 0.0071(6)
C23 0.0376(14) 0.0372(13) 0.0366(14) 0.0033(10) 0.0071(11) 0.0053(11)
C24 0.0291(11) 0.0258(11) 0.0388(12) 0.0084(10) 0.0004(9) -0.0005(9)
C25 0.0308(13) 0.0216(15) 0.0367(15) 0.0109(12) 0.0005(13) -0.0021(11)
C23A 0.032(3) 0.0413(19) 0.035(2) 0.0124(14) 0.0045(17) 0.0104(16)
C24A 0.080(5) 0.035(3) 0.039(3) 0.008(2) 0.014(3) 0.005(2)
C25A 0.041(4) 0.022(3) 0.036(3) 0.006(3) 0.006(3) -0.010(3)

loop_
_atom_type_symbol
_atom_type_description
_atom_type_scat_dispersion_real
_atom_type_scat_dispersion_imag
_atom_type_scat_source
C C 0.0033 0.0016 'International Tables Vol C Tables 4.2.6.8 and 6.1.1.4'
H H 0.0000 0.0000 'International Tables Vol C Tables 4.2.6.8 and 6.1.1.4'
Al Al 0.0645 0.0514 'International Tables Vol C Tables 4.2.6.8 and 6.1.1.4'
Mg Mg 0.0486 0.0363 'International Tables Vol C Tables 4.2.6.8 and 6.1.1.4'
N N 0.0061 0.0033 'International Tables Vol C Tables 4.2.6.8 and 6.1.1.4'
O O 0.0106 0.0060 'International Tables Vol C Tables 4.2.6.8 and 6.1.1.4'

loop_
_geom_angle_atom_site_label_1
_geom_angle_atom_site_label_2
_geom_angle_atom_site_label_3
_geom_angle
_geom_angle_site_symmetry_1
_geom_angle_site_symmetry_3
_geom_angle_publ_flag
C18 Al1 C17 111.93(6) . . ?
C18 Al1 C16 105.13(7) . . ?
C17 Al1 C16 109.78(6) . . ?
C18 Al1 C19 108.23(6) . . ?
C17 Al1 C19 108.87(6) . . ?
C16 Al1 C19 112.90(6) . . ?
N6 Mg1 N6 180.00(4) 2_665 . ?
N6 Mg1 N2 96.59(4) 2_665 . ?
N6 Mg1 N2 83.40(4) . . ?
N6 Mg1 N2 83.41(4) 2_665 2_665 ?
N6 Mg1 N2 96.59(4) . 2_665 ?
N2 Mg1 N2 180.0 . 2_665 ?
N6 Mg1 N4 83.19(4) 2_665 2_665 ?
N6 Mg1 N4 96.81(4) . 2_665 ?
N2 Mg1 N4 95.56(4) . 2_665 ?
N2 Mg1 N4 84.44(4) 2_665 2_665 ?
N6 Mg1 N4 96.81(4) 2_665 . ?
N6 Mg1 N4 83.19(4) . . ?
N2 Mg1 N4 84.44(4) . . ?
N2 Mg1 N4 95.56(4) 2_665 . ?
N4 Mg1 N4 180.0 2_665 . ?
C25 O1 C22 114.02(17) . . ?
C22 O1 C25A 95.5(3) . . ?
C3 N1 N2 111.06(9) . . ?
C3 N1 C01 128.05(10) . . ?
N2 N1 C01 120.86(9) . . ?
C1 N2 N1 105.24(9) . . ?
C1 N2 Mg1 135.53(8) . . ?
N1 N2 Mg1 117.19(7) . . ?
C8 N3 N4 111.01(9) . . ?
C8 N3 C01 128.43(10) . . ?
N4 N3 C01 120.54(9) . . ?
C6 N4 N3 105.57(9) . . ?
C6 N4 Mg1 136.05(8) . . ?
N3 N4 Mg1 117.87(7) . . ?
C13 N5 N6 110.56(10) . . ?
C13 N5 C01 127.91(10) . . ?
N6 N5 C01 121.53(9) . . ?
C11 N6 N5 105.78(9) . . ?
C11 N6 Mg1 135.52(8) . . ?
N5 N6 Mg1 117.32(7) . . ?
N2 C1 C2 110.54(10) . . ?
N2 C1 C4 121.79(10) . . ?
C2 C1 C4 127.60(10) . . ?
C3 C2 C1 105.89(10) . . ?
C3 C2 H2 127.1 . . ?
C1 C2 H2 127.1 . . ?
N1 C3 C2 107.25(10) . . ?
N1 C3 H3 126.4 . . ?
C2 C3 H3 126.4 . . ?
C1 C4 C5 113.69(10) . . ?
C1 C4 H4A 108.8 . . ?
C5 C4 H4A 108.8 . . ?
C1 C4 H4B 108.8 . . ?
C5 C4 H4B 108.8 . . ?
H4A C4 H4B 107.7 . . ?
C4 C5 H5A 109.5 . . ?
C4 C5 H5B 109.5 . . ?
H5A C5 H5B 109.5 . . ?
C4 C5 H5C 109.5 . . ?
H5A C5 H5C 109.5 . . ?
H5B C5 H5C 109.5 . . ?
N4 C6 C7 110.19(10) . . ?
N4 C6 C9 121.16(10) . . ?
C7 C6 C9 128.61(11) . . ?
C8 C7 C6 106.12(11) . . ?
C8 C7 H7 126.9 . . ?
C6 C7 H7 126.9 . . ?
N3 C8 C7 107.11(11) . . ?
N3 C8 H8 126.4 . . ?
C7 C8 H8 126.4 . . ?
C6 C9 C10 114.05(11) . . ?
C6 C9 H9A 108.7 . . ?
C10 C9 H9A 108.7 . . ?
C6 C9 H9B 108.7 . . ?
C10 C9 H9B 108.7 . . ?
H9A C9 H9B 107.6 . . ?
C9 C10 H10A 109.5 . . ?
C9 C10 H10B 109.5 . . ?
H10A C10 H10B 109.5 . . ?
C9 C10 H10C 109.5 . . ?
H10A C10 H10C 109.5 . . ?
H10B C10 H10C 109.5 . . ?
N6 C11 C12 110.19(11) . . ?
N6 C11 C14 122.22(10) . . ?
C12 C11 C14 127.58(11) . . ?
C13 C12 C11 105.95(11) . . ?
C13 C12 H12 127.0 . . ?
C11 C12 H12 127.0 . . ?
N5 C13 C12 107.51(11) . . ?
N5 C13 H13 126.2 . . ?
C12 C13 H13 126.2 . . ?
C11 C14 C15 112.81(11) . . ?
C11 C14 H14A 109.0 . . ?
C15 C14 H14A 109.0 . . ?
C11 C14 H14B 109.0 . . ?
C15 C14 H14B 109.0 . . ?
H14A C14 H14B 107.8 . . ?
C14 C15 H15A 109.5 . . ?
C14 C15 H15B 109.5 . . ?
H15A C15 H15B 109.5 . . ?
C14 C15 H15C 109.5 . . ?
H15A C15 H15C 109.5 . . ?
H15B C15 H15C 109.5 . . ?
Al1 C16 H16A 109.5 . . ?
Al1 C16 H16B 109.5 . . ?
H16A C16 H16B 109.5 . . ?
Al1 C16 H16C 109.5 . . ?
H16A C16 H16C 109.5 . . ?
H16B C16 H16C 109.5 . . ?
Al1 C17 H17A 109.5 . . ?
Al1 C17 H17B 109.5 . . ?
H17A C17 H17B 109.5 . . ?
Al1 C17 H17C 109.5 . . ?
H17A C17 H17C 109.5 . . ?
H17B C17 H17C 109.5 . . ?
Al1 C18 H18A 109.5 . . ?
Al1 C18 H18B 109.5 . . ?
H18A C18 H18B 109.5 . . ?
Al1 C18 H18C 109.5 . . ?
H18A C18 H18C 109.5 . . ?
H18B C18 H18C 109.5 . . ?
Al1 C19 H19A 109.5 . . ?
Al1 C19 H19B 109.5 . . ?
H19A C19 H19B 109.5 . . ?
Al1 C19 H19C 109.5 . . ?
H19A C19 H19C 109.5 . . ?
H19B C19 H19C 109.5 . . ?
N3 C01 N5 109.67(9) . . ?
N3 C01 N1 109.22(9) . . ?
N5 C01 N1 109.21(9) . . ?
N3 C01 C02 109.93(9) . . ?
N5 C01 C02 109.33(10) . . ?
N1 C01 C02 109.45(9) . . ?
C01 C02 H02A 109.5 . . ?
C01 C02 H02B 109.5 . . ?
H02A C02 H02B 109.5 . . ?
C01 C02 H02C 109.5 . . ?
H02A C02 H02C 109.5 . . ?
H02B C02 H02C 109.5 . . ?
C23A C22 O1 119.8(3) . . ?
O1 C22 C23 101.11(17) . . ?
O1 C22 H22A 111.5 . . ?
C23 C22 H22A 111.5 . . ?
O1 C22 H22B 111.5 . . ?
C23 C22 H22B 111.5 . . ?
H22A C22 H22B 109.4 . . ?
C23A C22 H22C 107.4 . . ?
O1 C22 H22C 107.4 . . ?
C23A C22 H22D 107.4 . . ?
O1 C22 H22D 107.4 . . ?
H22C C22 H22D 106.9 . . ?
C24 C23 C22 102.3(2) . . ?
C24 C23 H23A 111.3 . . ?
C22 C23 H23A 111.3 . . ?
C24 C23 H23B 111.3 . . ?
C22 C23 H23B 111.3 . . ?
H23A C23 H23B 109.2 . . ?
C25 C24 C23 102.5(2) . . ?
C25 C24 H24A 111.3 . . ?
C23 C24 H24A 111.3 . . ?
C25 C24 H24B 111.3 . . ?
C23 C24 H24B 111.3 . . ?
H24A C24 H24B 109.2 . . ?
O1 C25 C24 105.9(2) . . ?
O1 C25 H25A 110.6 . . ?
C24 C25 H25A 110.6 . . ?
O1 C25 H25B 110.6 . . ?
C24 C25 H25B 110.6 . . ?
H25A C25 H25B 108.7 . . ?
C22 C23A C24A 100.0(5) . . ?
C22 C23A H23C 111.8 . . ?
C24A C23A H23C 111.8 . . ?
C22 C23A H23D 111.8 . . ?
C24A C23A H23D 111.8 . . ?
H23C C23A H23D 109.5 . . ?
C25A C24A C23A 104.5(6) . . ?
C25A C24A H24C 110.9 . . ?
C23A C24A H24C 110.9 . . ?
C25A C24A H24D 110.9 . . ?
C23A C24A H24D 110.9 . . ?
H24C C24A H24D 108.9 . . ?
C24A C25A O1 104.2(6) . . ?
C24A C25A H25C 110.9 . . ?
O1 C25A H25C 110.9 . . ?
C24A C25A H25D 110.9 . . ?
O1 C25A H25D 110.9 . . ?
H25C C25A H25D 108.9 . . ?

loop_
_geom_bond_atom_site_label_1
_geom_bond_atom_site_label_2
_geom_bond_distance
_geom_bond_site_symmetry_2
_geom_bond_publ_flag
Al1 C18 2.0029(15) . ?
Al1 C17 2.0096(15) . ?
Al1 C16 2.0208(15) . ?
Al1 C19 2.0242(14) . ?
Mg1 N6 2.1457(10) 2_665 ?
Mg1 N6 2.1458(10) . ?
Mg1 N2 2.1666(10) . ?
Mg1 N2 2.1666(10) 2_665 ?
Mg1 N4 2.1676(10) 2_665 ?
Mg1 N4 2.1676(10) . ?
O1 C25 1.410(4) . ?
O1 C22 1.4272(17) . ?
O1 C25A 1.526(8) . ?
N1 C3 1.3567(15) . ?
N1 N2 1.3705(13) . ?
N1 C01 1.4707(14) . ?
N2 C1 1.3404(14) . ?
N3 C8 1.3568(15) . ?
N3 N4 1.3717(13) . ?
N3 C01 1.4668(14) . ?
N4 C6 1.3391(15) . ?
N5 C13 1.3571(15) . ?
N5 N6 1.3705(13) . ?
N5 C01 1.4682(16) . ?
N6 C11 1.3398(16) . ?
C1 C2 1.4027(16) . ?
C1 C4 1.5003(16) . ?
C2 C3 1.3673(17) . ?
C2 H2 0.9500 . ?
C3 H3 0.9500 . ?
C4 C5 1.5261(17) . ?
C4 H4A 0.9900 . ?
C4 H4B 0.9900 . ?
C5 H5A 0.9800 . ?
C5 H5B 0.9800 . ?
C5 H5C 0.9800 . ?
C6 C7 1.4060(17) . ?
C6 C9 1.5010(16) . ?
C7 C8 1.3686(18) . ?
C7 H7 0.9500 . ?
C8 H8 0.9500 . ?
C9 C10 1.5210(18) . ?
C9 H9A 0.9900 . ?
C9 H9B 0.9900 . ?
C10 H10A 0.9800 . ?
C10 H10B 0.9800 . ?
C10 H10C 0.9800 . ?
C11 C12 1.4031(17) . ?
C11 C14 1.4996(18) . ?
C12 C13 1.367(2) . ?
C12 H12 0.9500 . ?
C13 H13 0.9500 . ?
C14 C15 1.5261(17) . ?
C14 H14A 0.9900 . ?
C14 H14B 0.9900 . ?
C15 H15A 0.9800 . ?
C15 H15B 0.9800 . ?
C15 H15C 0.9800 . ?
C16 H16A 0.9800 . ?
C16 H16B 0.9800 . ?
C16 H16C 0.9800 . ?
C17 H17A 0.9800 . ?
C17 H17B 0.9800 . ?
C17 H17C 0.9800 . ?
C18 H18A 0.9800 . ?
C18 H18B 0.9800 . ?
C18 H18C 0.9800 . ?
C19 H19A 0.9800 . ?
C19 H19B 0.9800 . ?
C19 H19C 0.9800 . ?
C01 C02 1.5174(16) . ?
C02 H02A 0.9800 . ?
C02 H02B 0.9800 . ?
C02 H02C 0.9800 . ?
C22 C23A 1.392(7) . ?
C22 C23 1.577(4) . ?
C22 H22A 0.9900 . ?
C22 H22B 0.9900 . ?
C22 H22C 0.9900 . ?
C22 H22D 0.9900 . ?
C23 C24 1.521(4) . ?
C23 H23A 0.9900 . ?
C23 H23B 0.9900 . ?
C24 C25 1.521(4) . ?
C24 H24A 0.9900 . ?
C24 H24B 0.9900 . ?
C25 H25A 0.9900 . ?
C25 H25B 0.9900 . ?
C23A C24A 1.512(9) . ?
C23A H23C 0.9900 . ?
C23A H23D 0.9900 . ?
C24A C25A 1.490(10) . ?
C24A H24C 0.9900 . ?
C24A H24D 0.9900 . ?
C25A H25C 0.9900 . ?
C25A H25D 0.9900 . ?
